data_4111701
loop_
_publ_author_name
'Gregory J. Halder'
'Cameron J. Kepert'

_publ_contact_author
;
 Cameron J. Kepert
 School of Chemistry, F11
 University of Sydney
 NSW 2006
 Australia
;
_publ_contact_author_email c.kepert@chem.usyd.edu.au
_publ_contact_author_fax +61-2-9351-3329
_publ_contact_author_phone +61-2-9351-5741
_publ_section_title
;
 In Situ Single-Crystal X-ray Diffraction Studies of Desorption and
 Sorption in a Flexible Nanoporous Molecular Framework Material
;
_journal_name_full 'Journal of the American Chemical Society'
_journal_page_first 7891
_journal_page_last 7900
_journal_paper_doi 10.1021/ja042420k
_journal_volume 127
_journal_year 2005
_chemical_formula_moiety 'C14 H12 Co N5 O6, C5 H8 O'
_chemical_formula_sum 'C19 H20 Co N5 O7'
_chemical_formula_weight 489.33
_chemical_name_systematic
; 
 ? 
;
_space_group_IT_number 68
_symmetry_cell_setting orthorhombic
_symmetry_Int_Tables_number 68
_symmetry_space_group_name_Hall '-C 2a 2ac'
_symmetry_space_group_name_H-M 'C c c a :2'
_atom_sites_solution_hydrogens geom
_atom_sites_solution_primary direct
_atom_sites_solution_secondary difmap
_audit_creation_method SHELXL-97
_cell_angle_alpha 90.00
_cell_angle_beta 90.00
_cell_angle_gamma 90.00
_cell_formula_units_Z 8
_cell_length_a 13.116(5)
_cell_length_b 19.085(7)
_cell_length_c 17.934(7)
_cell_measurement_reflns_used 938
_cell_measurement_temperature 310(2)
_cell_measurement_theta_max 26.799
_cell_measurement_theta_min 2.200
_cell_volume 4489(3)
_computing_cell_refinement 'SMART (BrukerAXS, 1997)'
_computing_data_collection 'SMART (BrukerAXS, 1997)'
_computing_data_reduction 'SAINT+ (BrukerAXS, 1997)'
_computing_molecular_graphics 'XPMA/ZORTEP, WebLab Viewer 3.7'
_computing_publication_material XCIF
_computing_structure_refinement 'SHELXL-97 (Sheldrick, 1997)'
_computing_structure_solution 'SHELXS-97 (Sheldrick, 1990)'
_diffrn_ambient_temperature 310(2)
_diffrn_measured_fraction_theta_full 0.952
_diffrn_measured_fraction_theta_max 0.952
_diffrn_measurement_device_type 'Bruker SMART 1000 CCD'
_diffrn_measurement_method \w
_diffrn_radiation_monochromator graphite
_diffrn_radiation_source 'fine-focus sealed tube'
_diffrn_radiation_type MoK\a
_diffrn_radiation_wavelength 0.71073
_diffrn_reflns_av_R_equivalents 0.0461
_diffrn_reflns_av_sigmaI/netI 0.0330
_diffrn_reflns_limit_h_max 16
_diffrn_reflns_limit_h_min -16
_diffrn_reflns_limit_k_max 25
_diffrn_reflns_limit_k_min -25
_diffrn_reflns_limit_l_max 23
_diffrn_reflns_limit_l_min -23
_diffrn_reflns_number 20360
_diffrn_reflns_theta_full 28.02
_diffrn_reflns_theta_max 28.02
_diffrn_reflns_theta_min 2.13
_diffrn_standards_decay_% 0.00
_diffrn_standards_number 131
_exptl_absorpt_coefficient_mu 0.814
_exptl_absorpt_correction_T_max 0.783
_exptl_absorpt_correction_T_min 0.418
_exptl_absorpt_correction_type empirical
_exptl_absorpt_process_details 'SADABS, Bruker 1995'
_exptl_crystal_colour purple-red
_exptl_crystal_density_diffrn 1.448
_exptl_crystal_description block-shaped
_exptl_crystal_F_000 2016
_exptl_crystal_size_max 0.53
_exptl_crystal_size_mid 0.31
_exptl_crystal_size_min 0.30
_refine_diff_density_max 1.353
_refine_diff_density_min -0.881
_refine_diff_density_rms 0.129
_refine_ls_extinction_method none
_refine_ls_goodness_of_fit_ref 1.075
_refine_ls_hydrogen_treatment constr
_refine_ls_matrix_type full
_refine_ls_number_parameters 132
_refine_ls_number_reflns 2594
_refine_ls_number_restraints 4
_refine_ls_restrained_S_all 1.076
_refine_ls_R_factor_all 0.1295
_refine_ls_R_factor_gt 0.0944
_refine_ls_shift/su_max 0.000
_refine_ls_shift/su_mean 0.000
_refine_ls_structure_factor_coef Fsqd
_refine_ls_weighting_details 'calc w=1/[\s^2^(Fo^2^)+(0.1457P)^2^+22.0816P] where P=(Fo^2^+2Fc^2^)/3'
_refine_ls_weighting_scheme calc
_refine_ls_wR_factor_gt 0.2571
_refine_ls_wR_factor_ref 0.2962
_reflns_number_gt 1758
_reflns_number_total 2594
_reflns_threshold_expression >2sigma(I)
_cod_data_source_file ja042420ksi20041217_015043.cif
_cod_data_source_block 1.(THF)
_cod_original_sg_symbol_Hall '-C 2b 2bc'
_cod_original_sg_symbol_H-M 'C c c a'
_cod_database_code 4111701

loop_
_symmetry_equiv_pos_as_xyz
'x, y, z'
'-x+1/2, -y, z'
'-x, y, -z+1/2'
'x+1/2, -y, -z+1/2'
'x+1/2, y+1/2, z'
'-x+1, -y+1/2, z'
'-x+1/2, y+1/2, -z+1/2'
'x+1, -y+1/2, -z+1/2'
'-x, -y, -z'
'x-1/2, y, -z'
'x, -y, z-1/2'
'-x-1/2, y, z-1/2'
'-x+1/2, -y+1/2, -z'
'x, y+1/2, -z'
'x+1/2, -y+1/2, z-1/2'
'-x, y+1/2, z-1/2'

loop_
_atom_site_label
_atom_site_type_symbol
_atom_site_fract_x
_atom_site_fract_y
_atom_site_fract_z
_atom_site_U_iso_or_equiv
_atom_site_adp_type
_atom_site_occupancy
_atom_site_symmetry_multiplicity
_atom_site_calc_flag
_atom_site_refinement_flags
_atom_site_disorder_assembly
_atom_site_disorder_group
Co1 Co 0.0000 0.2500 0.07209(5) 0.0543(4) Uani 1 2 d S . .
N1 N 0.0923(4) 0.1544(3) 0.0737(2) 0.0626(14) Uani 1 1 d . . .
C1 C 0.1518(5) 0.1390(3) 0.1332(4) 0.0697(18) Uani 1 1 d . A .
H1 H 0.1517 0.1695 0.1736 0.084 Uiso 1 1 calc R . .
C2 C 0.2139(5) 0.0792(3) 0.1366(4) 0.076(2) Uani 1 1 d . . .
H2 H 0.2525 0.0703 0.1790 0.092 Uiso 1 1 calc R A .
C3 C 0.2174(5) 0.0328(3) 0.0758(3) 0.0630(16) Uani 1 1 d . . .
C4A C 0.1745(10) 0.0560(6) 0.0115(7) 0.0482(17) Uiso 0.471(11) 1 d P A 1
H4A H 0.1861 0.0320 -0.0329 0.058 Uiso 0.471(11) 1 calc PR A 1
C5A C 0.1130(10) 0.1157(6) 0.0117(6) 0.0473(17) Uiso 0.471(11) 1 d P A 1
H5A H 0.0845 0.1300 -0.0333 0.057 Uiso 0.471(11) 1 calc PR A 1
C4B C 0.1337(9) 0.0405(6) 0.0190(6) 0.0482(17) Uiso 0.529(11) 1 d P A 2
H4B H 0.1232 0.0064 -0.0173 0.058 Uiso 0.529(11) 1 calc PR A 2
C5B C 0.0724(9) 0.0997(6) 0.0219(6) 0.0473(17) Uiso 0.529(11) 1 d P A 2
H5B H 0.0175 0.1037 -0.0106 0.057 Uiso 0.529(11) 1 calc PR A 2
N2 N 0.0000 0.2500 -0.0495(4) 0.0575(18) Uani 1 2 d S . .
C6 C 0.0861(5) 0.2613(4) -0.0892(3) 0.0675(18) Uani 1 1 d . A .
H6 H 0.1465 0.2693 -0.0634 0.081 Uiso 1 1 calc R . .
C7 C 0.0892(5) 0.2617(4) -0.1673(3) 0.0686(17) Uani 1 1 d . . .
H7 H 0.1505 0.2697 -0.1919 0.082 Uiso 1 1 calc R A .
C8 C 0.0000 0.2500 -0.2084(4) 0.0527(18) Uani 1 2 d S . .
O1 O -0.1429(5) 0.1815(4) 0.0630(3) 0.102(2) Uani 1 1 d . . .
O2 O -0.0869(6) 0.2034(3) 0.1695(4) 0.118(2) Uani 1 1 d . . .
O3A O -0.2103(14) 0.1601(12) 0.1782(12) 0.105(3) Uiso 0.387(16) 1 d P A 3
O3B O -0.2217(8) 0.1259(8) 0.1516(7) 0.105(3) Uiso 0.613(16) 1 d P A 4
N4 N -0.1562(6) 0.1680(5) 0.1288(4) 0.096(2) Uani 1 1 d . A .
O20 O -0.5626(12) 0.0811(9) 0.2329(9) 0.142(5) Uiso 0.50 1 d PD . .
C21 C -0.4725(13) 0.0535(9) 0.1943(9) 0.189(6) Uiso 1 1 d D . .
H21A H -0.4854 0.0493 0.1413 0.227 Uiso 1 1 calc R . .
H21B H -0.4143 0.0842 0.2017 0.227 Uiso 1 1 calc R . .
C22 C -0.4539(11) -0.0142(9) 0.2268(11) 0.225(8) Uiso 1 1 d D . .
H22A H -0.3918 -0.0156 0.2561 0.270 Uiso 1 1 calc R . .
H22B H -0.4538 -0.0515 0.1902 0.270 Uiso 1 1 calc R . .

loop_
_atom_site_aniso_label
_atom_site_aniso_U_11
_atom_site_aniso_U_22
_atom_site_aniso_U_33
_atom_site_aniso_U_23
_atom_site_aniso_U_13
_atom_site_aniso_U_12
Co1 0.0735(8) 0.0459(6) 0.0434(6) 0.000 0.000 0.0315(5)
N1 0.086(4) 0.052(3) 0.049(2) -0.004(2) -0.009(2) 0.034(3)
C1 0.090(5) 0.054(3) 0.065(4) -0.015(3) -0.021(3) 0.033(3)
C2 0.101(5) 0.062(4) 0.066(4) -0.011(3) -0.025(3) 0.043(4)
C3 0.081(4) 0.048(3) 0.059(3) -0.001(2) -0.002(3) 0.037(3)
N2 0.065(4) 0.067(4) 0.040(3) 0.000 0.000 0.036(3)
C6 0.061(3) 0.100(5) 0.042(3) -0.007(3) -0.005(3) 0.024(3)
C7 0.060(3) 0.099(5) 0.046(3) -0.006(3) 0.003(3) 0.007(3)
C8 0.052(4) 0.063(5) 0.043(4) 0.000 0.000 0.008(3)
O1 0.103(4) 0.138(5) 0.066(3) 0.028(3) -0.008(3) 0.011(4)
O2 0.164(7) 0.094(4) 0.096(4) 0.003(3) 0.007(4) 0.024(4)
N4 0.093(5) 0.115(6) 0.081(5) 0.034(4) 0.006(4) 0.039(4)

loop_
_atom_type_symbol
_atom_type_description
_atom_type_scat_dispersion_real
_atom_type_scat_dispersion_imag
_atom_type_scat_source
C C 0.0033 0.0016 'International Tables Vol C Tables 4.2.6.8 and 6.1.1.4'
H H 0.0000 0.0000 'International Tables Vol C Tables 4.2.6.8 and 6.1.1.4'
N N 0.0061 0.0033 'International Tables Vol C Tables 4.2.6.8 and 6.1.1.4'
O O 0.0106 0.0060 'International Tables Vol C Tables 4.2.6.8 and 6.1.1.4'
Co Co 0.3494 0.9721 'International Tables Vol C Tables 4.2.6.8 and 6.1.1.4'

loop_
_geom_angle_atom_site_label_1
_geom_angle_atom_site_label_2
_geom_angle_atom_site_label_3
_geom_angle
_geom_angle_site_symmetry_1
_geom_angle_site_symmetry_3
N2 Co1 N1 90.77(12) . 6_455
N2 Co1 N1 90.77(12) . .
N1 Co1 N1 178.5(2) 6_455 .
N2 Co1 O2 140.4(2) . 6_455
N1 Co1 O2 86.6(2) 6_455 6_455
N1 Co1 O2 92.2(2) . 6_455
N2 Co1 O2 140.4(2) . .
N1 Co1 O2 92.2(2) 6_455 .
N1 Co1 O2 86.6(2) . .
O2 Co1 O2 79.2(4) 6_455 .
N2 Co1 O1 85.90(13) . .
N1 Co1 O1 91.4(2) 6_455 .
N1 Co1 O1 88.7(2) . .
O2 Co1 O1 133.6(3) 6_455 .
O2 Co1 O1 54.6(2) . .
N2 Co1 O1 85.90(13) . 6_455
N1 Co1 O1 88.7(2) 6_455 6_455
N1 Co1 O1 91.4(2) . 6_455
O2 Co1 O1 54.6(2) 6_455 6_455
O2 Co1 O1 133.6(3) . 6_455
O1 Co1 O1 171.8(3) . 6_455
C1 N1 C5A 114.2(6) . .
C1 N1 C5B 117.4(6) . .
C1 N1 Co1 120.7(4) . .
C5A N1 Co1 123.4(5) . .
C5B N1 Co1 120.1(5) . .
N1 C1 C2 123.1(5) . .
N1 C1 H1 118.5 . .
C2 C1 H1 118.5 . .
C1 C2 C3 119.8(5) . .
C1 C2 H2 120.1 . .
C3 C2 H2 120.1 . .
C4A C3 C2 116.1(6) . .
C2 C3 C4B 116.1(6) . .
C4A C3 C3 120.2(6) . 2
C2 C3 C3 122.6(4) . 2
C4B C3 C3 119.5(6) . 2
C3 C4A C5A 120.2(10) . .
C3 C4A H4A 119.9 . .
C5A C4A H4A 119.9 . .
N1 C5A C4A 124.1(10) . .
N1 C5A H5A 118.0 . .
C4A C5A H5A 118.0 . .
C5B C4B C3 118.5(8) . .
C5B C4B H4B 120.8 . .
C3 C4B H4B 120.8 . .
C4B C5B N1 121.1(9) . .
C4B C5B H5B 119.4 . .
N1 C5B H5B 119.4 . .
C6 N2 C6 116.4(7) 6_455 .
C6 N2 Co1 121.8(4) 6_455 .
C6 N2 Co1 121.8(4) . .
N2 C6 C7 123.5(6) . .
N2 C6 H6 118.3 . .
C7 C6 H6 118.3 . .
C8 C7 C6 120.1(6) . .
C8 C7 H7 120.0 . .
C6 C7 H7 120.0 . .
C7 C8 C7 116.5(7) 6_455 .
C7 C8 C8 121.7(4) 6_455 3_554
C7 C8 C8 121.7(4) . 3_554
N4 O1 Co1 99.7(6) . .
N4 O2 Co1 96.7(5) . .
O3A N4 O1 149.7(12) . .
O1 N4 O3B 123.6(11) . .
O3A N4 O2 93.7(13) . .
O1 N4 O2 108.8(8) . .
O3B N4 O2 127.6(9) . .
C21 O20 C21 92.2(16) . 3_455
C22 C21 O20 105.5(14) . .
C22 C21 H21A 110.6 . .
O20 C21 H21A 110.6 . .
C22 C21 H21B 110.6 . .
O20 C21 H21B 110.6 . .
H21A C21 H21B 108.8 . .
C21 C22 C22 95.2(11) . 3_455
C21 C22 H22A 112.7 . .
C22 C22 H22A 112.7 3_455 .
C21 C22 H22B 112.7 . .
C22 C22 H22B 112.7 3_455 .
H22A C22 H22B 110.2 . .

loop_
_geom_bond_atom_site_label_1
_geom_bond_atom_site_label_2
_geom_bond_distance
_geom_bond_site_symmetry_2
Co1 N2 2.181(7) .
Co1 N1 2.189(4) 6_455
Co1 N1 2.189(4) .
Co1 O2 2.268(7) 6_455
Co1 O2 2.268(7) .
Co1 O1 2.291(7) .
Co1 O1 2.291(7) 6_455
N1 C1 1.354(7) .
N1 C5A 1.363(12) .
N1 C5B 1.423(11) .
C1 C2 1.403(8) .
C1 H1 0.9300 .
C2 C3 1.406(8) .
C2 H2 0.9300 .
C3 C4A 1.357(12) .
C3 C4B 1.505(12) .
C3 C3 1.516(9) 2
C4A C5A 1.397(16) .
C4A H4A 0.9300 .
C5A H5A 0.9300 .
C4B C5B 1.387(14) .
C4B H4B 0.9300 .
C5B H5B 0.9300 .
N2 C6 1.353(8) 6_455
N2 C6 1.353(8) .
C6 C7 1.401(8) .
C6 H6 0.9300 .
C7 C8 1.401(8) .
C7 H7 0.9300 .
C8 C7 1.401(8) 6_455
C8 C8 1.492(15) 3_554
O1 N4 1.220(8) .
O2 N4 1.348(10) .
O3A N4 1.145(19) .
O3B N4 1.245(14) .
O20 C21 1.467(14) .
O20 C21 1.480(14) 3_455
C21 C22 1.439(15) .
C21 H21A 0.9700 .
C21 H21B 0.9700 .
C22 C22 1.466(17) 3_455
C22 H22A 0.9700 .
C22 H22B 0.9700 .

loop_
_geom_torsion_atom_site_label_1
_geom_torsion_atom_site_label_2
_geom_torsion_atom_site_label_3
_geom_torsion_atom_site_label_4
_geom_torsion
_geom_torsion_site_symmetry_3
_geom_torsion_site_symmetry_4
C1 N1 N1 C1 -49.2(10) 6_455 6_455
C2 C3 C3 C2 45.9(15) 2 2
C7 C8 C8 C7 21.6(7) 3_554 8_454
